data_2014231
loop_
_publ_author_name
'Mohamed, E. Mothi'
'Panchanatheswaran, Krishnaswamy '
'Low, John N.'
'Glidewell, Christopher'

_publ_section_title
;
 Partially oxidized
 {2-[(benzoylmethylene)diphenyl-\l^5^-phosphino]ethyl}diphenylphosphine
 as a monohydrate
;
_journal_issue 7
_journal_name_full 'Acta Crystallographica Section C'
_journal_page_first o475
_journal_page_last o478
_journal_paper_doi 10.1107/S0108270104012211
_journal_volume 60
_journal_year 2004
_chemical_formula_iupac 'C34 H30 O1.68 P2 , H2 O'
_chemical_formula_moiety 'C34 H30 O1.68 P2 , H2 O'
_chemical_formula_sum 'C34 H32 O2.68 P2'
_chemical_formula_weight 545.38
_chemical_name_systematic
;
{2-[(benzoylmethylene)diphenyl-\l^5^-phosphino]ethyl}diphenylphosphine
monohydrate
;
_space_group_IT_number 2
_symmetry_cell_setting triclinic
_symmetry_space_group_name_Hall '-P 1'
_symmetry_space_group_name_H-M 'P -1'
_atom_sites_solution_hydrogens geom
_atom_sites_solution_primary direct
_atom_sites_solution_secondary difmap
_cell_angle_alpha 105.725(2)
_cell_angle_beta 92.472(2)
_cell_angle_gamma 101.934(2)
_cell_formula_units_Z 2
_cell_length_a 9.1392(4)
_cell_length_b 11.8931(3)
_cell_length_c 13.6025(5)
_cell_measurement_reflns_used 6257
_cell_measurement_temperature 120(2)
_cell_measurement_theta_max 27.47
_cell_measurement_theta_min 3.14
_cell_volume 1384.67(9)
_computing_cell_refinement 'DENZO-SMN (Otwinowski & Minor, 1997)'
_computing_data_collection 'KappaCCD Server Software (Nonius, 1997)'
_computing_data_reduction DENZO-SMN
_computing_molecular_graphics 'PLATON (Spek, 2003)'
_computing_publication_material 'SHELXL97 and PRPKAPPA (Ferguson, 1999)'
_computing_structure_refinement 'OSCAIL  and SHELXL97 (Sheldrick, 1997)'
_computing_structure_solution 'OSCAIL (McArdle, 2003) and SHELXS97 (Sheldrick, 1997)'
_diffrn_ambient_temperature 120(2)
_diffrn_measured_fraction_theta_full 0.986
_diffrn_measured_fraction_theta_max 0.986
_diffrn_measurement_device_type 'Nonius KappaCCD'
_diffrn_measurement_method '\f scans, and \w scans with \k offsets'
_diffrn_radiation_monochromator graphite
_diffrn_radiation_source 'rotating anode'
_diffrn_radiation_type 'Mo K\a'
_diffrn_radiation_wavelength 0.71073
_diffrn_reflns_av_R_equivalents 0.1367
_diffrn_reflns_av_sigmaI/netI 0.0886
_diffrn_reflns_limit_h_max 11
_diffrn_reflns_limit_h_min -11
_diffrn_reflns_limit_k_max 15
_diffrn_reflns_limit_k_min -15
_diffrn_reflns_limit_l_max 17
_diffrn_reflns_limit_l_min -17
_diffrn_reflns_number 21189
_diffrn_reflns_theta_full 27.47
_diffrn_reflns_theta_max 27.47
_diffrn_reflns_theta_min 3.14
_diffrn_standards_decay_% negligible
_exptl_absorpt_coefficient_mu 0.190
_exptl_absorpt_correction_T_max 0.991
_exptl_absorpt_correction_T_min 0.955
_exptl_absorpt_correction_type multi-scan
_exptl_absorpt_process_details '(SORTAV; Blessing, 1995, 1997)'
_exptl_crystal_colour colourless
_exptl_crystal_density_diffrn 1.308
_exptl_crystal_density_meas ?
_exptl_crystal_density_method 'not measured'
_exptl_crystal_description plate
_exptl_crystal_F_000 574.8
_exptl_crystal_size_max 0.16
_exptl_crystal_size_mid 0.12
_exptl_crystal_size_min 0.05
_refine_diff_density_max 0.354
_refine_diff_density_min -0.699
_refine_ls_extinction_method none
_refine_ls_goodness_of_fit_ref 1.061
_refine_ls_hydrogen_treatment constr
_refine_ls_matrix_type full
_refine_ls_number_parameters 353
_refine_ls_number_reflns 6257
_refine_ls_number_restraints 0
_refine_ls_restrained_S_all 1.061
_refine_ls_R_factor_all 0.0824
_refine_ls_R_factor_gt 0.0544
_refine_ls_shift/su_max 0.000
_refine_ls_shift/su_mean 0.000
_refine_ls_structure_factor_coef Fsqd
_refine_ls_weighting_details 'w = 1/[\s^2^(Fo^2^)+(0.05P)^2^+1.1826P] where P=(Fo^2^+2Fc^2^)/3'
_refine_ls_weighting_scheme calc
_refine_ls_wR_factor_gt 0.1144
_refine_ls_wR_factor_ref 0.1433
_reflns_number_gt 4739
_reflns_number_total 6257
_reflns_threshold_expression I>2\s(I)
_cod_data_source_file sk1734.cif
_cod_data_source_block I
_cod_depositor_comments
;
The following automatic conversions were performed:

'_exptl_crystal_density_meas' value 'not measured' was changed to '?'
- the value is perceived as not measured.

Automatic conversion script
Id: cif_fix_values 3008 2015-01-20 13:52:24Z robertas 
;
_cod_database_code 2014231
_cod_database_fobs_code 2014231

loop_
_symmetry_equiv_pos_as_xyz
'x, y, z'
'-x, -y, -z'

loop_
_atom_site_label
_atom_site_fract_x
_atom_site_fract_y
_atom_site_fract_z
_atom_site_U_iso_or_equiv
_atom_site_adp_type
_atom_site_calc_flag
_atom_site_refinement_flags
_atom_site_occupancy
_atom_site_disorder_assembly
_atom_site_disorder_group
_atom_site_type_symbol
P1 0.18580(6) 0.73418(5) 0.05959(4) 0.01716(15) Uani d . 1 . . P
P2 0.60170(7) 1.01348(5) 0.19183(5) 0.02323(16) Uani d . 1 . . P
O1 0.3943(2) 0.52924(17) 0.35852(15) 0.0392(5) Uani d . 1 . . O
O2 0.6390(3) 1.0848(2) 0.12456(18) 0.0252(9) Uani d P 0.678(7) . . O
O18 0.32371(18) 0.68827(16) 0.25708(13) 0.0281(4) Uani d . 1 . . O
C1 0.3253(2) 0.8753(2) 0.09346(17) 0.0207(5) Uani d . 1 . . C
C2 0.4776(2) 0.8670(2) 0.13901(18) 0.0213(5) Uani d . 1 . . C
C11 0.0931(3) 0.6580(2) 0.33182(18) 0.0221(5) Uani d . 1 . . C
C12 -0.0553(3) 0.5920(2) 0.31448(18) 0.0244(5) Uani d . 1 . . C
C13 -0.1356(3) 0.5754(2) 0.3960(2) 0.0296(6) Uani d . 1 . . C
C14 -0.0686(3) 0.6254(3) 0.4957(2) 0.0367(6) Uani d . 1 . . C
C15 0.0783(3) 0.6912(3) 0.51419(19) 0.0336(6) Uani d . 1 . . C
C16 0.1595(3) 0.7067(2) 0.43283(18) 0.0257(5) Uani d . 1 . . C
C17 0.1055(3) 0.6968(2) 0.16196(17) 0.0221(5) Uani d . 1 . . C
C18 0.1823(3) 0.6811(2) 0.24619(17) 0.0208(5) Uani d . 1 . . C
C21 0.0342(2) 0.7555(2) -0.01810(17) 0.0181(4) Uani d . 1 . . C
C22 -0.0166(3) 0.6814(2) -0.11679(18) 0.0229(5) Uani d . 1 . . C
C23 -0.1407(3) 0.6967(2) -0.17046(19) 0.0300(6) Uani d . 1 . . C
C24 -0.2118(3) 0.7882(2) -0.1260(2) 0.0301(6) Uani d . 1 . . C
C25 -0.1605(3) 0.8631(2) -0.0283(2) 0.0287(6) Uani d . 1 . . C
C26 -0.0381(3) 0.8468(2) 0.02628(18) 0.0238(5) Uani d . 1 . . C
C31 0.2720(2) 0.62300(19) -0.01863(16) 0.0181(4) Uani d . 1 . . C
C32 0.3599(3) 0.6487(2) -0.09478(17) 0.0210(5) Uani d . 1 . . C
C33 0.4249(3) 0.5621(2) -0.15442(18) 0.0242(5) Uani d . 1 . . C
C34 0.4026(3) 0.4491(2) -0.13845(18) 0.0248(5) Uani d . 1 . . C
C35 0.3156(3) 0.4233(2) -0.06372(19) 0.0251(5) Uani d . 1 . . C
C36 0.2504(2) 0.5103(2) -0.00306(18) 0.0214(5) Uani d . 1 . . C
C41 0.7656(3) 0.9844(2) 0.25110(17) 0.0212(5) Uani d . 1 . . C
C42 0.9043(3) 1.0604(2) 0.25247(18) 0.0244(5) Uani d . 1 . . C
C43 1.0331(3) 1.0474(2) 0.30313(19) 0.0282(5) Uani d . 1 . . C
C44 1.0230(3) 0.9582(2) 0.35124(19) 0.0277(5) Uani d . 1 . . C
C45 0.8859(3) 0.8815(2) 0.3495(2) 0.0283(5) Uani d . 1 . . C
C46 0.7578(3) 0.8945(2) 0.29957(19) 0.0246(5) Uani d . 1 . . C
C51 0.5156(2) 1.0892(2) 0.30114(17) 0.0210(5) Uani d . 1 . . C
C52 0.5246(3) 1.2106(2) 0.31965(18) 0.0256(5) Uani d . 1 . . C
C53 0.4659(3) 1.2743(2) 0.4042(2) 0.0319(6) Uani d . 1 . . C
C54 0.3996(3) 1.2151(3) 0.47173(19) 0.0321(6) Uani d . 1 . . C
C55 0.3905(3) 1.0942(2) 0.45410(19) 0.0274(5) Uani d . 1 . . C
C56 0.4461(3) 1.0295(2) 0.36834(19) 0.0251(5) Uani d . 1 . . C
H1A 0.3399 0.9027 0.0313 0.025 Uiso calc R 1 . . H
H1B 0.2866 0.9364 0.1439 0.025 Uiso calc R 1 . . H
H1C 0.3736 0.5870 0.3266 0.059 Uiso d R 1 . . H
H1D 0.3672 0.5652 0.4244 0.059 Uiso d R 1 . . H
H2A 0.5256 0.8177 0.0848 0.026 Uiso calc R 1 . . H
H2B 0.4617 0.8267 0.1938 0.026 Uiso calc R 1 . . H
H12 -0.1022 0.5578 0.2461 0.029 Uiso calc R 1 . . H
H13 -0.2364 0.5297 0.3831 0.035 Uiso calc R 1 . . H
H14 -0.1235 0.6146 0.5514 0.044 Uiso calc R 1 . . H
H15 0.1241 0.7260 0.5828 0.040 Uiso calc R 1 . . H
H16 0.2610 0.7508 0.4462 0.031 Uiso calc R 1 . . H
H17 -0.0006 0.6860 0.1609 0.027 Uiso calc R 1 . . H
H22 0.0334 0.6202 -0.1477 0.027 Uiso calc R 1 . . H
H23 -0.1769 0.6448 -0.2373 0.036 Uiso calc R 1 . . H
H24 -0.2958 0.7992 -0.1629 0.036 Uiso calc R 1 . . H
H25 -0.2088 0.9257 0.0017 0.034 Uiso calc R 1 . . H
H26 -0.0036 0.8977 0.0937 0.029 Uiso calc R 1 . . H
H32 0.3749 0.7257 -0.1056 0.025 Uiso calc R 1 . . H
H33 0.4846 0.5796 -0.2062 0.029 Uiso calc R 1 . . H
H34 0.4476 0.3898 -0.1792 0.030 Uiso calc R 1 . . H
H35 0.3000 0.3460 -0.0535 0.030 Uiso calc R 1 . . H
H36 0.1913 0.4926 0.0489 0.026 Uiso calc R 1 . . H
H42 0.9113 1.1214 0.2188 0.029 Uiso calc R 1 . . H
H43 1.1274 1.0999 0.3045 0.034 Uiso calc R 1 . . H
H44 1.1107 0.9494 0.3857 0.033 Uiso calc R 1 . . H
H45 0.8796 0.8200 0.3825 0.034 Uiso calc R 1 . . H
H46 0.6638 0.8417 0.2984 0.029 Uiso calc R 1 . . H
H52 0.5715 1.2512 0.2740 0.031 Uiso calc R 1 . . H
H53 0.4712 1.3575 0.4157 0.038 Uiso calc R 1 . . H
H54 0.3604 1.2581 0.5302 0.038 Uiso calc R 1 . . H
H55 0.3458 1.0545 0.5010 0.033 Uiso calc R 1 . . H
H56 0.4370 0.9456 0.3556 0.030 Uiso calc R 1 . . H

loop_
_atom_site_aniso_label
_atom_site_aniso_U_11
_atom_site_aniso_U_22
_atom_site_aniso_U_33
_atom_site_aniso_U_12
_atom_site_aniso_U_13
_atom_site_aniso_U_23
P1 0.0158(3) 0.0191(3) 0.0164(3) 0.0044(2) 0.0004(2) 0.0045(2)
P2 0.0174(3) 0.0204(3) 0.0272(3) 0.0028(2) 0.0006(2) 0.0005(2)
O1 0.0513(12) 0.0358(11) 0.0333(10) 0.0190(9) 0.0024(9) 0.0084(8)
O2 0.0291(15) 0.0256(15) 0.0237(14) 0.0057(10) 0.0035(10) 0.0118(11)
O18 0.0209(8) 0.0415(11) 0.0276(9) 0.0096(7) 0.0046(7) 0.0170(8)
C1 0.0187(11) 0.0218(12) 0.0203(11) 0.0058(9) -0.0002(9) 0.0034(9)
C2 0.0181(11) 0.0212(12) 0.0225(11) 0.0041(9) -0.0003(9) 0.0035(9)
C11 0.0246(12) 0.0246(12) 0.0221(11) 0.0126(9) 0.0056(9) 0.0090(9)
C12 0.0264(12) 0.0248(12) 0.0229(11) 0.0099(10) 0.0044(10) 0.0051(10)
C13 0.0296(13) 0.0269(13) 0.0347(14) 0.0059(10) 0.0117(11) 0.0120(11)
C14 0.0433(16) 0.0470(17) 0.0298(14) 0.0188(13) 0.0169(12) 0.0194(13)
C15 0.0417(15) 0.0408(16) 0.0205(12) 0.0152(12) 0.0040(11) 0.0080(11)
C16 0.0272(12) 0.0281(13) 0.0232(12) 0.0092(10) 0.0023(10) 0.0076(10)
C17 0.0176(11) 0.0314(13) 0.0193(11) 0.0083(9) 0.0035(9) 0.0081(10)
C18 0.0206(11) 0.0215(12) 0.0219(11) 0.0069(9) 0.0031(9) 0.0072(9)
C21 0.0158(10) 0.0196(11) 0.0198(11) 0.0023(8) 0.0022(8) 0.0086(9)
C22 0.0244(12) 0.0212(12) 0.0222(11) 0.0015(9) 0.0017(9) 0.0075(9)
C23 0.0283(13) 0.0340(14) 0.0243(12) -0.0027(11) -0.0061(10) 0.0117(11)
C24 0.0187(11) 0.0385(15) 0.0369(14) -0.0010(10) -0.0037(10) 0.0236(12)
C25 0.0190(12) 0.0383(15) 0.0358(14) 0.0103(11) 0.0061(10) 0.0188(12)
C26 0.0211(11) 0.0283(13) 0.0242(12) 0.0076(10) 0.0023(9) 0.0094(10)
C31 0.0158(10) 0.0189(11) 0.0168(10) 0.0020(8) -0.0005(8) 0.0023(8)
C32 0.0220(11) 0.0195(11) 0.0213(11) 0.0037(9) 0.0027(9) 0.0064(9)
C33 0.0222(12) 0.0267(13) 0.0226(12) 0.0060(10) 0.0058(9) 0.0044(10)
C34 0.0223(12) 0.0200(12) 0.0292(13) 0.0076(9) -0.0005(10) 0.0008(10)
C35 0.0238(12) 0.0182(12) 0.0327(13) 0.0051(9) -0.0001(10) 0.0067(10)
C36 0.0192(11) 0.0207(12) 0.0249(11) 0.0015(9) 0.0021(9) 0.0097(9)
C41 0.0186(11) 0.0210(12) 0.0210(11) 0.0059(9) 0.0028(9) 0.0002(9)
C42 0.0209(11) 0.0246(12) 0.0260(12) 0.0033(9) 0.0032(9) 0.0056(10)
C43 0.0178(11) 0.0307(14) 0.0315(13) 0.0006(10) 0.0007(10) 0.0054(11)
C44 0.0204(12) 0.0305(13) 0.0325(13) 0.0090(10) -0.0014(10) 0.0078(11)
C45 0.0253(12) 0.0302(14) 0.0344(13) 0.0119(10) 0.0064(10) 0.0129(11)
C46 0.0195(11) 0.0195(12) 0.0328(13) 0.0035(9) 0.0045(10) 0.0049(10)
C51 0.0168(11) 0.0229(12) 0.0216(11) 0.0049(9) -0.0040(9) 0.0041(9)
C52 0.0288(13) 0.0263(13) 0.0220(11) 0.0077(10) -0.0006(10) 0.0069(10)
C53 0.0388(15) 0.0274(14) 0.0294(13) 0.0132(11) -0.0003(11) 0.0043(11)
C54 0.0286(13) 0.0426(16) 0.0242(12) 0.0169(12) 0.0005(10) 0.0021(11)
C55 0.0207(12) 0.0375(14) 0.0254(12) 0.0079(10) 0.0028(10) 0.0105(11)
C56 0.0194(11) 0.0254(13) 0.0301(13) 0.0048(9) -0.0001(10) 0.0078(10)

loop_
_atom_type_symbol
_atom_type_description
_atom_type_scat_dispersion_real
_atom_type_scat_dispersion_imag
_atom_type_scat_source
C C 0.0033 0.0016 'International Tables Vol C Tables 4.2.6.8 and 6.1.1.4'
H H 0.0000 0.0000 'International Tables Vol C Tables 4.2.6.8 and 6.1.1.4'
O O 0.0106 0.0060 'International Tables Vol C Tables 4.2.6.8 and 6.1.1.4'
P P 0.1023 0.0942 'International Tables Vol C Tables 4.2.6.8 and 6.1.1.4'

loop_
_geom_angle_atom_site_label_1
_geom_angle_atom_site_label_2
_geom_angle_atom_site_label_3
_geom_angle
_geom_angle_publ_flag
C1 P1 C17 114.73(11) y
C1 P1 C21 105.51(10) y
C1 P1 C31 106.67(10) y
C17 P1 C21 105.46(10) y
C17 P1 C31 115.03(11) y
C21 P1 C31 108.95(10) y
P1 C17 C18 125.76(18) y
C17 C18 O18 124.6(2) y
C2 P2 O2 117.61(13) y
C2 P2 C41 104.48(11) y
C2 P2 C51 105.72(11) y
O2 P2 C41 112.58(13) y
O2 P2 C51 111.94(13) y
C41 P2 C51 103.22(10) y
C11 C18 O18 117.7(2) y
C11 C18 C17 117.6(2) y
C2 C1 P1 113.41(16) no
C2 C1 H1A 108.9 no
P1 C1 H1A 108.9 no
C2 C1 H1B 108.9 no
P1 C1 H1B 108.9 no
H1A C1 H1B 107.7 no
C1 C2 P2 111.75(15) no
C1 C2 H2A 109.3 no
P2 C2 H2A 109.3 no
C1 C2 H2B 109.3 no
P2 C2 H2B 109.3 no
H2A C2 H2B 107.9 no
C18 C17 H17 117.1 no
P1 C17 H17 117.1 no
C16 C11 C12 118.4(2) no
C16 C11 C18 119.0(2) no
C12 C11 C18 122.5(2) no
C13 C12 C11 120.9(2) no
C13 C12 H12 119.6 no
C11 C12 H12 119.6 no
C14 C13 C12 120.0(2) no
C14 C13 H13 120.0 no
C12 C13 H13 120.0 no
C13 C14 C15 119.9(2) no
C13 C14 H14 120.1 no
C15 C14 H14 120.1 no
C14 C15 C16 120.3(2) no
C14 C15 H15 119.9 no
C16 C15 H15 119.9 no
C15 C16 C11 120.6(2) no
C15 C16 H16 119.7 no
C11 C16 H16 119.7 no
C22 C21 C26 119.7(2) no
C22 C21 P1 122.47(17) no
C26 C21 P1 117.69(17) no
C21 C22 C23 120.0(2) no
C21 C22 H22 120.0 no
C23 C22 H22 120.0 no
C22 C23 C24 119.9(2) no
C22 C23 H23 120.0 no
C24 C23 H23 120.0 no
C25 C24 C23 120.2(2) no
C25 C24 H24 119.9 no
C23 C24 H24 119.9 no
C24 C25 C26 120.1(2) no
C24 C25 H25 120.0 no
C26 C25 H25 120.0 no
C25 C26 C21 120.0(2) no
C25 C26 H26 120.0 no
C21 C26 H26 120.0 no
C36 C31 C32 119.8(2) no
C36 C31 P1 119.43(17) no
C32 C31 P1 120.81(17) no
C33 C32 C31 120.1(2) no
C33 C32 H32 120.0 no
C31 C32 H32 120.0 no
C32 C33 C34 119.9(2) no
C32 C33 H33 120.1 no
C34 C33 H33 120.1 no
C35 C34 C33 120.2(2) no
C35 C34 H34 119.9 no
C33 C34 H34 119.9 no
C34 C35 C36 120.2(2) no
C34 C35 H35 119.9 no
C36 C35 H35 119.9 no
C31 C36 C35 119.9(2) no
C31 C36 H36 120.0 no
C35 C36 H36 120.0 no
C46 C41 C42 119.1(2) no
C46 C41 P2 123.10(18) no
C42 C41 P2 117.69(18) no
C41 C42 C43 120.3(2) no
C41 C42 H42 119.9 no
C43 C42 H42 119.9 no
C44 C43 C42 119.8(2) no
C44 C43 H43 120.1 no
C42 C43 H43 120.1 no
C43 C44 C45 120.4(2) no
C43 C44 H44 119.8 no
C45 C44 H44 119.8 no
C44 C45 C46 119.8(2) no
C44 C45 H45 120.1 no
C46 C45 H45 120.1 no
C45 C46 C41 120.6(2) no
C45 C46 H46 119.7 no
C41 C46 H46 119.7 no
C52 C51 C56 119.5(2) no
C52 C51 P2 118.25(18) no
C56 C51 P2 122.20(18) no
C51 C52 C53 120.9(2) no
C51 C52 H52 119.6 no
C53 C52 H52 119.6 no
C54 C53 C52 119.4(2) no
C54 C53 H53 120.3 no
C52 C53 H53 120.3 no
C55 C54 C53 120.1(2) no
C55 C54 H54 119.9 no
C53 C54 H54 119.9 no
C54 C55 C56 120.8(2) no
C54 C55 H55 119.6 no
C56 C55 H55 119.6 no
C55 C56 C51 119.3(2) no
C55 C56 H56 120.3 no
C51 C56 H56 120.3 no
H1C O1 H1D 97.0 no

loop_
_geom_bond_atom_site_label_1
_geom_bond_atom_site_label_2
_geom_bond_site_symmetry_2
_geom_bond_distance
_geom_bond_publ_flag
P1 C1 . 1.817(2) y
P1 C21 . 1.807(2) y
P1 C31 . 1.801(2) y
P2 C2 . 1.808(2) y
P2 C41 . 1.809(2) y
P2 C51 . 1.819(2) y
P1 C17 . 1.722(2) y
C17 C18 . 1.393(3) y
C1 C2 . 1.532(3) no
C1 H1A . 0.99 no
C1 H1B . 0.99 no
C2 H2A . 0.99 no
C2 H2B . 0.99 no
C17 H17 . 0.95 no
C18 O18 . 1.277(3) y
C18 C11 . 1.503(3) y
P2 O2 . 1.415(2) y
C11 C16 . 1.394(3) no
C11 C12 . 1.394(3) no
C12 C13 . 1.391(3) no
C12 H12 . 0.95 no
C13 C14 . 1.381(4) no
C13 H13 . 0.95 no
C14 C15 . 1.381(4) no
C14 H14 . 0.95 no
C15 C16 . 1.391(4) no
C15 H15 . 0.95 no
C16 H16 . 0.95 no
C21 C22 . 1.389(3) no
C21 C26 . 1.398(3) no
C22 C23 . 1.393(3) no
C22 H22 . 0.95 no
C23 C24 . 1.393(4) no
C23 H23 . 0.95 no
C24 C25 . 1.383(4) no
C24 H24 . 0.95 no
C25 C26 . 1.391(3) no
C25 H25 . 0.95 no
C26 H26 . 0.95 no
C31 C36 . 1.388(3) no
C31 C32 . 1.397(3) no
C32 C33 . 1.383(3) no
C32 H32 . 0.95 no
C33 C34 . 1.394(3) no
C33 H33 . 0.95 no
C34 C35 . 1.378(3) no
C34 H34 . 0.95 no
C35 C36 . 1.393(3) no
C35 H35 . 0.95 no
C36 H36 . 0.95 no
C41 C46 . 1.392(3) no
C41 C42 . 1.393(3) no
C42 C43 . 1.395(3) no
C42 H42 . 0.95 no
C43 C44 . 1.380(4) no
C43 H43 . 0.95 no
C44 C45 . 1.385(4) no
C44 H44 . 0.95 no
C45 C46 . 1.386(3) no
C45 H45 . 0.95 no
C46 H46 . 0.95 no
C51 C52 . 1.381(3) no
C51 C56 . 1.400(3) no
C52 C53 . 1.391(4) no
C52 H52 . 0.95 no
C53 C54 . 1.388(4) no
C53 H53 . 0.95 no
C54 C55 . 1.375(4) no
C54 H54 . 0.95 no
C55 C56 . 1.392(3) no
C55 H55 . 0.95 no
C56 H56 . 0.95 no
O1 H1C . 0.95 no
O1 H1D . 0.95 no

loop_
_geom_hbond_atom_site_label_D
_geom_hbond_atom_site_label_H
_geom_hbond_atom_site_label_A
_geom_hbond_site_symmetry_A
_geom_hbond_distance_DH
_geom_hbond_distance_HA
_geom_hbond_distance_DA
_geom_hbond_angle_DHA
_geom_hbond_publ_flag
O1 H1C O18 . 0.95 1.83 2.783(3) 175 y
C1 H1A O2 2_675 0.99 2.18 3.147(4) 166 y
C2 H2B O18 . 0.99 2.25 3.145(3) 150 n
C32 H32 O2 2_675 0.95 2.36 3.298(4) 168 y
C12 H12 Cg3 2_565 0.95 2.87 3.777(3) 159 y
C26 H26 Cg4 1_455 0.95 2.97 3.757(3) 141 y
C45 H45 Cg1 1_655 0.95 2.77 3.589(3) 145 y

loop_
_geom_torsion_atom_site_label_1
_geom_torsion_atom_site_label_2
_geom_torsion_atom_site_label_3
_geom_torsion_atom_site_label_4
_geom_torsion
_geom_torsion_publ_flag
P1 C1 C2 P2 -169.97(12) y
C17 P1 C1 C2 77.30(18) y
C21 P1 C1 C2 -167.09(16) y
C31 P1 C1 C2 -51.31(18) y
O2 P2 C2 C1 -59.4(2) y
C41 P2 C2 C1 174.93(16) y
C51 P2 C2 C1 66.39(18) y
C31 P1 C17 C18 65.2(2) no
C21 P1 C17 C18 -174.7(2) no
C1 P1 C17 C18 -59.1(2) y
P1 C17 C18 O18 -2.6(4) no
P1 C17 C18 C11 175.31(17) y
O18 C18 C11 C16 34.4(3) no
C17 C18 C11 C16 -143.7(2) no
O18 C18 C11 C12 -147.2(2) no
C17 C18 C11 C12 34.7(3) y
C16 C11 C12 C13 0.3(3) no
C18 C11 C12 C13 -178.2(2) no
C11 C12 C13 C14 0.5(4) no
C12 C13 C14 C15 -0.4(4) no
C13 C14 C15 C16 -0.4(4) no
C14 C15 C16 C11 1.2(4) no
C12 C11 C16 C15 -1.1(4) no
C18 C11 C16 C15 177.4(2) no
C17 P1 C21 C22 -114.7(2) no
C31 P1 C21 C22 9.2(2) no
C1 P1 C21 C22 123.45(19) y
C17 P1 C21 C26 61.9(2) no
C31 P1 C21 C26 -174.12(17) no
C1 P1 C21 C26 -59.9(2) no
C26 C21 C22 C23 -1.1(3) no
P1 C21 C22 C23 175.45(17) no
C21 C22 C23 C24 1.4(3) no
C22 C23 C24 C25 -0.7(4) no
C23 C24 C25 C26 -0.4(4) no
C24 C25 C26 C21 0.7(4) no
C22 C21 C26 C25 0.0(3) no
P1 C21 C26 C25 -176.69(17) no
C17 P1 C31 C36 9.5(2) no
C21 P1 C31 C36 -108.58(18) no
C1 P1 C31 C36 137.97(18) no
C17 P1 C31 C32 -170.64(17) no
C21 P1 C31 C32 71.2(2) no
C1 P1 C31 C32 -42.2(2) y
C36 C31 C32 C33 0.0(3) no
P1 C31 C32 C33 -179.79(18) no
C31 C32 C33 C34 0.0(3) no
C32 C33 C34 C35 0.2(4) no
C33 C34 C35 C36 -0.6(4) no
C32 C31 C36 C35 -0.4(3) no
P1 C31 C36 C35 179.47(18) no
C34 C35 C36 C31 0.6(4) no
O2 P2 C41 C46 -163.9(2) no
C2 P2 C41 C46 -35.1(2) no
C51 P2 C41 C46 75.2(2) no
O2 P2 C41 C42 19.7(2) no
C2 P2 C41 C42 148.40(18) y
C51 P2 C41 C42 -101.23(19) no
C46 C41 C42 C43 -0.9(3) no
P2 C41 C42 C43 175.69(18) no
C41 C42 C43 C44 0.6(4) no
C42 C43 C44 C45 0.0(4) no
C43 C44 C45 C46 -0.3(4) no
C44 C45 C46 C41 -0.1(4) no
C42 C41 C46 C45 0.7(3) no
P2 C41 C46 C45 -175.73(18) no
O2 P2 C51 C52 -13.5(2) no
C2 P2 C51 C52 -142.77(18) y
C41 P2 C51 C52 107.8(2) no
O2 P2 C51 C56 168.8(2) no
C2 P2 C51 C56 39.6(2) no
C41 P2 C51 C56 -69.8(2) no
C56 C51 C52 C53 0.1(4) no
P2 C51 C52 C53 -177.56(19) no
C51 C52 C53 C54 1.0(4) no
C52 C53 C54 C55 -0.8(4) no
C53 C54 C55 C56 -0.6(4) no
C54 C55 C56 C51 1.7(4) no
C52 C51 C56 C55 -1.5(3) no
P2 C51 C56 C55 176.08(18) no
